data_7008348
loop_
_publ_author_name
'Wilton-Ely, James D E T'
'Honarkhah, Sanaz J.'
'Wang, Ming'
'Tocher, Derek A.'
'Slawin, Alexandra M. Z.'

_publ_section_title
;
 Sigma-organyl complexes of ruthenium and osmium supported by a
 mixed-donor ligand.
;
_journal_issue 11
_journal_name_full 'Dalton transactions (Cambridge, England : 2003)'
_journal_page_first 1930
_journal_page_last 1939
_journal_paper_doi 10.1039/b501906k
_journal_year 2005
_chemical_formula_sum 'C49 H44 Cl4 N2 O P2 Ru S'
_chemical_formula_weight 1013.73
_chemical_name_systematic
;
?
;
_space_group_IT_number 14
_symmetry_cell_setting monoclinic
_symmetry_space_group_name_Hall '-P 2ybc'
_symmetry_space_group_name_H-M 'P 1 21/c 1'
_atom_sites_solution_hydrogens geom
_atom_sites_solution_primary direct
_atom_sites_solution_secondary difmap
_audit_creation_method SHELXL-97
_cell_angle_alpha 90.00
_cell_angle_beta 100.4770(10)
_cell_angle_gamma 90.00
_cell_formula_units_Z 4
_cell_length_a 23.5333(18)
_cell_length_b 10.4216(8)
_cell_length_c 19.0208(15)
_cell_measurement_temperature 150(2)
_cell_volume 4587.2(6)
_computing_cell_refinement 'Bruker SAINT'
_computing_data_collection 'Bruker SMART'
_computing_data_reduction 'Bruker SAINT'
_computing_structure_refinement 'SHELXL-97 (Sheldrick, 1997)'
_computing_structure_solution 'SHELXS-97 (Sheldrick, 1990)'
_diffrn_ambient_temperature 150(2)
_diffrn_measured_fraction_theta_full 0.999
_diffrn_measured_fraction_theta_max 0.961
_diffrn_measurement_device_type 'Bruker SMART APEX diffractometer'
_diffrn_measurement_method '\w rotation with narrow frames'
_diffrn_radiation_monochromator graphite
_diffrn_radiation_source 'fine-focus sealed tube'
_diffrn_radiation_type MoK\a
_diffrn_radiation_wavelength 0.71073
_diffrn_reflns_av_R_equivalents 0.0347
_diffrn_reflns_av_sigmaI/netI 0.0348
_diffrn_reflns_limit_h_max 31
_diffrn_reflns_limit_h_min -31
_diffrn_reflns_limit_k_max 13
_diffrn_reflns_limit_k_min -13
_diffrn_reflns_limit_l_max 25
_diffrn_reflns_limit_l_min -25
_diffrn_reflns_number 39496
_diffrn_reflns_theta_full 26.00
_diffrn_reflns_theta_max 28.29
_diffrn_reflns_theta_min 1.76
_diffrn_standards_number 0
_exptl_absorpt_coefficient_mu 0.730
_exptl_absorpt_correction_T_max 0.9439
_exptl_absorpt_correction_T_min 0.7396
_exptl_absorpt_correction_type multi-scan
_exptl_crystal_colour 'pale yellow'
_exptl_crystal_density_diffrn 1.468
_exptl_crystal_density_method 'not measured'
_exptl_crystal_description needle
_exptl_crystal_F_000 2072
_exptl_crystal_size_max 0.44
_exptl_crystal_size_mid 0.12
_exptl_crystal_size_min 0.08
_refine_diff_density_max 1.276
_refine_diff_density_min -0.814
_refine_diff_density_rms 0.080
_refine_ls_extinction_method none
_refine_ls_goodness_of_fit_ref 1.029
_refine_ls_hydrogen_treatment mixed
_refine_ls_matrix_type full
_refine_ls_number_parameters 541
_refine_ls_number_reflns 10943
_refine_ls_number_restraints 0
_refine_ls_restrained_S_all 1.029
_refine_ls_R_factor_all 0.0544
_refine_ls_R_factor_gt 0.0434
_refine_ls_shift/su_max 0.001
_refine_ls_shift/su_mean 0.000
_refine_ls_structure_factor_coef Fsqd
_refine_ls_weighting_details 'calc w=1/[\s^2^(Fo^2^)+(0.0487P)^2^+4.7415P] where P=(Fo^2^+2Fc^2^)/3'
_refine_ls_weighting_scheme calc
_refine_ls_wR_factor_gt 0.0997
_refine_ls_wR_factor_ref 0.1056
_reflns_number_gt 9161
_reflns_number_total 10943
_reflns_threshold_expression I>2\s(I)
_cod_data_source_file b501906k.txt
_cod_data_source_block str12
_cod_original_sg_symbol_H-M P2(1)/c
_cod_database_code 7008348

loop_
_symmetry_equiv_pos_as_xyz
'x, y, z'
'-x, y+1/2, -z+1/2'
'-x, -y, -z'
'x, -y-1/2, z-1/2'

loop_
_atom_site_label
_atom_site_type_symbol
_atom_site_fract_x
_atom_site_fract_y
_atom_site_fract_z
_atom_site_U_iso_or_equiv
_atom_site_adp_type
_atom_site_occupancy
_atom_site_symmetry_multiplicity
_atom_site_calc_flag
_atom_site_refinement_flags
_atom_site_disorder_assembly
_atom_site_disorder_group
Ru1 Ru 0.247676(8) 0.503095(17) 0.113871(9) 0.01410(6) Uani 1 1 d . . .
S1 S 0.24284(3) 0.29069(6) 0.18377(3) 0.01994(13) Uani 1 1 d . . .
P1 P 0.14635(3) 0.50232(6) 0.06959(3) 0.01596(12) Uani 1 1 d . . .
P2 P 0.34841(3) 0.49065(6) 0.15677(3) 0.01711(13) Uani 1 1 d . . .
N1 N 0.23190(8) 0.52959(19) 0.22286(10) 0.0175(4) Uani 1 1 d . . .
N2 N 0.22934(9) 0.3994(2) 0.31409(11) 0.0247(5) Uani 1 1 d . . .
C1 C 0.25835(10) 0.4575(2) 0.02478(13) 0.0209(5) Uani 1 1 d . . .
O1 O 0.26463(9) 0.4304(2) -0.03243(10) 0.0352(5) Uani 1 1 d . . .
C2 C 0.25373(10) 0.6962(2) 0.08933(13) 0.0186(5) Uani 1 1 d . . .
C3 C 0.23041(11) 0.7894(2) 0.12863(14) 0.0239(5) Uani 1 1 d . . .
H3A H 0.2125 0.7627 0.1671 0.029 Uiso 1 1 calc R . .
C4 C 0.23235(12) 0.9198(3) 0.11368(17) 0.0328(6) Uani 1 1 d . . .
H4A H 0.2158 0.9797 0.1417 0.039 Uiso 1 1 calc R . .
C5 C 0.25807(12) 0.9631(3) 0.05858(17) 0.0333(7) Uani 1 1 d . . .
H5A H 0.2591 1.0521 0.0481 0.040 Uiso 1 1 calc R . .
C6 C 0.28228(11) 0.8741(3) 0.01906(15) 0.0292(6) Uani 1 1 d . . .
H6A H 0.3008 0.9023 -0.0186 0.035 Uiso 1 1 calc R . .
C7 C 0.27980(10) 0.7442(2) 0.03369(13) 0.0224(5) Uani 1 1 d . . .
H7A H 0.2963 0.6852 0.0051 0.027 Uiso 1 1 calc R . .
C8 C 0.23365(10) 0.4081(2) 0.24410(12) 0.0187(5) Uani 1 1 d . . .
C9 C 0.22616(10) 0.6026(3) 0.28191(13) 0.0228(5) Uani 1 1 d . . .
H9A H 0.2238 0.6936 0.2830 0.027 Uiso 1 1 calc R . .
C10 C 0.22440(12) 0.5235(3) 0.33766(14) 0.0277(6) Uani 1 1 d . . .
H10A H 0.2205 0.5486 0.3845 0.033 Uiso 1 1 calc R . .
C11 C 0.23670(14) 0.2832(3) 0.35692(15) 0.0370(7) Uani 1 1 d . . .
H11A H 0.2390 0.2091 0.3259 0.055 Uiso 1 1 calc R . .
H11B H 0.2037 0.2729 0.3813 0.055 Uiso 1 1 calc R . .
H11C H 0.2724 0.2893 0.3925 0.055 Uiso 1 1 calc R . .
C21 C 0.12399(10) 0.3741(2) 0.00419(12) 0.0181(5) Uani 1 1 d . . .
C22 C 0.08662(11) 0.3959(3) -0.06043(13) 0.0229(5) Uani 1 1 d . . .
H22A H 0.0706 0.4789 -0.0710 0.027 Uiso 1 1 calc R . .
C23 C 0.07261(12) 0.2970(3) -0.10948(14) 0.0280(6) Uani 1 1 d . . .
H23A H 0.0476 0.3131 -0.1537 0.034 Uiso 1 1 calc R . .
C24 C 0.09488(12) 0.1752(3) -0.09431(14) 0.0293(6) Uani 1 1 d . . .
H24A H 0.0858 0.1082 -0.1284 0.035 Uiso 1 1 calc R . .
C25 C 0.13043(12) 0.1514(3) -0.02929(14) 0.0285(6) Uani 1 1 d . . .
H25A H 0.1445 0.0671 -0.0178 0.034 Uiso 1 1 calc R . .
C26 C 0.14557(11) 0.2507(2) 0.01913(14) 0.0232(5) Uani 1 1 d . . .
H26A H 0.1710 0.2342 0.0630 0.028 Uiso 1 1 calc R . .
C31 C 0.11286(10) 0.6429(2) 0.02093(12) 0.0184(5) Uani 1 1 d . . .
C32 C 0.13941(11) 0.6956(3) -0.03245(13) 0.0232(5) Uani 1 1 d . . .
H32A H 0.1752 0.6619 -0.0405 0.028 Uiso 1 1 calc R . .
C33 C 0.11394(12) 0.7965(3) -0.07345(15) 0.0303(6) Uani 1 1 d . . .
H33A H 0.1321 0.8311 -0.1099 0.036 Uiso 1 1 calc R . .
C34 C 0.06210(12) 0.8478(3) -0.06191(16) 0.0327(6) Uani 1 1 d . . .
H34A H 0.0449 0.9174 -0.0902 0.039 Uiso 1 1 calc R . .
C35 C 0.03575(12) 0.7972(3) -0.00924(15) 0.0306(6) Uani 1 1 d . . .
H35A H 0.0004 0.8326 -0.0008 0.037 Uiso 1 1 calc R . .
C36 C 0.06072(11) 0.6942(3) 0.03180(14) 0.0246(5) Uani 1 1 d . . .
H36A H 0.0419 0.6587 0.0675 0.030 Uiso 1 1 calc R . .
C41 C 0.10052(10) 0.4788(2) 0.13648(13) 0.0191(5) Uani 1 1 d . . .
C42 C 0.06607(11) 0.3715(3) 0.13773(14) 0.0281(6) Uani 1 1 d . . .
H42A H 0.0673 0.3039 0.1046 0.034 Uiso 1 1 calc R . .
C43 C 0.02963(13) 0.3626(3) 0.18746(16) 0.0388(7) Uani 1 1 d . . .
H43A H 0.0056 0.2893 0.1875 0.047 Uiso 1 1 calc R . .
C44 C 0.02788(12) 0.4584(3) 0.23648(15) 0.0369(7) Uani 1 1 d . . .
H44A H 0.0029 0.4512 0.2704 0.044 Uiso 1 1 calc R . .
C45 C 0.06268(12) 0.5656(3) 0.23636(14) 0.0330(7) Uani 1 1 d . . .
H45A H 0.0617 0.6321 0.2703 0.040 Uiso 1 1 calc R . .
C46 C 0.09878(10) 0.5759(3) 0.18681(13) 0.0236(5) Uani 1 1 d . . .
H46A H 0.1226 0.6495 0.1870 0.028 Uiso 1 1 calc R . .
C51 C 0.36729(10) 0.5098(2) 0.25347(13) 0.0205(5) Uani 1 1 d . . .
C52 C 0.35807(10) 0.6272(3) 0.28477(14) 0.0244(5) Uani 1 1 d . . .
H52A H 0.3430 0.6975 0.2553 0.029 Uiso 1 1 calc R . .
C53 C 0.37074(11) 0.6426(3) 0.35847(15) 0.0321(6) Uani 1 1 d . . .
H53A H 0.3658 0.7239 0.3791 0.039 Uiso 1 1 calc R . .
C54 C 0.39039(12) 0.5399(4) 0.40172(15) 0.0372(7) Uani 1 1 d . . .
H54A H 0.3994 0.5505 0.4521 0.045 Uiso 1 1 calc R . .
C55 C 0.39697(12) 0.4217(3) 0.37172(15) 0.0347(7) Uani 1 1 d . . .
H55A H 0.4091 0.3502 0.4017 0.042 Uiso 1 1 calc R . .
C56 C 0.38606(11) 0.4061(3) 0.29813(14) 0.0265(6) Uani 1 1 d . . .
H56A H 0.3914 0.3246 0.2780 0.032 Uiso 1 1 calc R . .
C61 C 0.38655(10) 0.3445(2) 0.13939(13) 0.0209(5) Uani 1 1 d . . .
C62 C 0.35976(11) 0.2431(3) 0.09987(15) 0.0281(6) Uani 1 1 d . . .
H62A H 0.3190 0.2442 0.0844 0.034 Uiso 1 1 calc R . .
C63 C 0.39177(14) 0.1391(3) 0.08240(18) 0.0392(7) Uani 1 1 d . . .
H63A H 0.3728 0.0694 0.0556 0.047 Uiso 1 1 calc R . .
C64 C 0.45096(13) 0.1377(3) 0.10406(18) 0.0384(7) Uani 1 1 d . . .
H64A H 0.4729 0.0677 0.0913 0.046 Uiso 1 1 calc R . .
C65 C 0.47845(12) 0.2373(3) 0.14421(16) 0.0347(7) Uani 1 1 d . . .
H65A H 0.5192 0.2352 0.1598 0.042 Uiso 1 1 calc R . .
C66 C 0.44680(11) 0.3400(3) 0.16174(15) 0.0281(6) Uani 1 1 d . . .
H66A H 0.4660 0.4085 0.1893 0.034 Uiso 1 1 calc R . .
C71 C 0.39525(10) 0.6030(2) 0.11913(13) 0.0212(5) Uani 1 1 d . . .
C72 C 0.40239(12) 0.5789(3) 0.04879(15) 0.0311(6) Uani 1 1 d . . .
H72A H 0.3824 0.5095 0.0230 0.037 Uiso 1 1 calc R . .
C73 C 0.43839(12) 0.6555(3) 0.01667(16) 0.0383(7) Uani 1 1 d . . .
H73A H 0.4430 0.6382 -0.0310 0.046 Uiso 1 1 calc R . .
C74 C 0.46743(13) 0.7565(4) 0.05337(18) 0.0460(9) Uani 1 1 d . . .
H74A H 0.4919 0.8092 0.0311 0.055 Uiso 1 1 calc R . .
C75 C 0.46090(14) 0.7808(3) 0.12255(18) 0.0453(8) Uani 1 1 d . . .
H75A H 0.4812 0.8502 0.1480 0.054 Uiso 1 1 calc R . .
C76 C 0.42485(12) 0.7048(3) 0.15566(16) 0.0305(6) Uani 1 1 d . . .
H76A H 0.4205 0.7228 0.2034 0.037 Uiso 1 1 calc R . .
Cl1 Cl 0.08577(4) 0.50074(10) 0.64150(5) 0.0553(2) Uani 1 1 d . . .
Cl2 Cl 0.13839(4) 0.56671(11) 0.78685(5) 0.0628(3) Uani 1 1 d . . .
Cl3 Cl 0.30176(5) 0.53457(10) 0.80759(6) 0.0640(3) Uani 1 1 d . . .
Cl4 Cl 0.41851(5) 0.46966(13) 0.78955(8) 0.0819(4) Uani 1 1 d . . .
C81 C 0.12282(16) 0.4431(4) 0.72385(19) 0.0498(9) Uani 1 1 d . . .
H81A H 0.0990 0.3771 0.7422 0.060 Uiso 1 1 calc R . .
H81B H 0.1593 0.4020 0.7169 0.060 Uiso 1 1 calc R . .
C82 C 0.34607(15) 0.4856(3) 0.7482(2) 0.0474(9) Uani 1 1 d . . .
H82A H 0.3433 0.5490 0.7090 0.057 Uiso 1 1 calc R . .
H82B H 0.3320 0.4022 0.7269 0.057 Uiso 1 1 calc R . .

loop_
_atom_site_aniso_label
_atom_site_aniso_U_11
_atom_site_aniso_U_22
_atom_site_aniso_U_33
_atom_site_aniso_U_23
_atom_site_aniso_U_13
_atom_site_aniso_U_12
Ru1 0.01251(10) 0.01637(10) 0.01354(10) -0.00054(7) 0.00269(7) -0.00034(7)
S1 0.0208(3) 0.0193(3) 0.0201(3) 0.0020(2) 0.0046(2) 0.0009(2)
P1 0.0138(3) 0.0183(3) 0.0158(3) 0.0003(2) 0.0026(2) -0.0009(2)
P2 0.0139(3) 0.0188(3) 0.0184(3) -0.0001(2) 0.0024(2) -0.0001(2)
N1 0.0150(10) 0.0207(10) 0.0166(10) -0.0018(8) 0.0022(8) 0.0003(8)
N2 0.0240(11) 0.0343(13) 0.0167(10) 0.0041(9) 0.0061(8) 0.0044(9)
C1 0.0163(12) 0.0250(12) 0.0215(12) -0.0020(10) 0.0037(9) -0.0028(10)
O1 0.0379(12) 0.0454(13) 0.0243(10) -0.0119(9) 0.0116(8) -0.0060(9)
C2 0.0132(11) 0.0217(12) 0.0197(11) 0.0008(9) 0.0000(9) -0.0024(9)
C3 0.0217(12) 0.0220(12) 0.0286(13) 0.0004(10) 0.0063(10) -0.0018(10)
C4 0.0278(14) 0.0223(14) 0.0491(18) -0.0024(12) 0.0090(13) 0.0042(11)
C5 0.0293(15) 0.0217(13) 0.0474(18) 0.0112(12) 0.0033(13) -0.0042(11)
C6 0.0198(13) 0.0344(15) 0.0325(14) 0.0156(12) 0.0024(11) -0.0031(11)
C7 0.0192(12) 0.0243(13) 0.0233(13) 0.0031(10) 0.0023(10) 0.0017(10)
C8 0.0135(11) 0.0254(13) 0.0178(11) 0.0023(9) 0.0039(9) 0.0005(9)
C9 0.0182(12) 0.0292(13) 0.0204(12) -0.0057(10) 0.0021(9) 0.0041(10)
C10 0.0242(13) 0.0413(16) 0.0183(12) -0.0040(11) 0.0053(10) 0.0065(11)
C11 0.0437(18) 0.0434(18) 0.0263(15) 0.0129(13) 0.0129(13) 0.0073(14)
C21 0.0136(11) 0.0231(12) 0.0179(11) -0.0026(9) 0.0037(9) -0.0052(9)
C22 0.0226(13) 0.0244(13) 0.0208(12) 0.0019(10) 0.0016(10) -0.0029(10)
C23 0.0279(14) 0.0344(15) 0.0192(12) -0.0002(11) -0.0021(10) -0.0065(11)
C24 0.0324(15) 0.0300(14) 0.0244(13) -0.0088(11) 0.0024(11) -0.0069(12)
C25 0.0308(14) 0.0227(13) 0.0305(14) -0.0029(11) 0.0011(11) -0.0001(11)
C26 0.0222(12) 0.0231(12) 0.0221(12) -0.0017(10) -0.0016(10) -0.0009(10)
C31 0.0158(11) 0.0180(11) 0.0197(11) -0.0002(9) -0.0010(9) -0.0002(9)
C32 0.0161(12) 0.0294(13) 0.0228(12) 0.0045(10) -0.0002(9) -0.0039(10)
C33 0.0252(14) 0.0347(15) 0.0283(14) 0.0121(12) -0.0029(11) -0.0103(11)
C34 0.0317(15) 0.0243(14) 0.0369(16) 0.0107(12) -0.0080(12) -0.0021(11)
C35 0.0280(14) 0.0292(14) 0.0321(15) 0.0021(12) -0.0015(11) 0.0089(11)
C36 0.0216(13) 0.0275(13) 0.0239(13) 0.0021(10) 0.0018(10) 0.0023(10)
C41 0.0125(11) 0.0262(13) 0.0185(11) 0.0035(9) 0.0028(9) 0.0018(9)
C42 0.0266(14) 0.0300(14) 0.0291(14) 0.0031(11) 0.0091(11) -0.0056(11)
C43 0.0277(15) 0.0517(19) 0.0390(17) 0.0103(15) 0.0116(13) -0.0117(14)
C44 0.0182(13) 0.071(2) 0.0232(14) 0.0126(14) 0.0079(11) 0.0034(14)
C45 0.0221(13) 0.057(2) 0.0192(13) -0.0013(13) 0.0018(10) 0.0106(13)
C46 0.0158(12) 0.0343(15) 0.0205(12) -0.0002(11) 0.0026(9) 0.0030(10)
C51 0.0128(11) 0.0305(14) 0.0175(11) -0.0008(10) 0.0009(9) -0.0030(10)
C52 0.0162(12) 0.0304(14) 0.0259(13) -0.0026(11) 0.0023(10) -0.0030(10)
C53 0.0214(13) 0.0467(18) 0.0286(14) -0.0139(13) 0.0055(11) -0.0068(12)
C54 0.0203(14) 0.071(2) 0.0197(13) -0.0037(14) 0.0023(11) -0.0041(14)
C55 0.0199(13) 0.060(2) 0.0240(14) 0.0146(14) 0.0030(11) 0.0047(13)
C56 0.0196(12) 0.0318(14) 0.0283(14) 0.0044(11) 0.0046(10) 0.0017(11)
C61 0.0186(12) 0.0218(12) 0.0233(12) 0.0007(10) 0.0064(10) 0.0020(9)
C62 0.0213(13) 0.0275(14) 0.0378(15) -0.0068(12) 0.0114(11) -0.0017(11)
C63 0.0376(17) 0.0279(15) 0.057(2) -0.0115(14) 0.0200(15) -0.0007(13)
C64 0.0365(17) 0.0308(16) 0.0536(19) 0.0019(14) 0.0235(15) 0.0126(13)
C65 0.0217(14) 0.0428(17) 0.0408(17) 0.0050(14) 0.0087(12) 0.0116(12)
C66 0.0197(13) 0.0323(15) 0.0327(14) -0.0011(12) 0.0057(11) 0.0038(11)
C71 0.0137(11) 0.0247(13) 0.0248(13) 0.0052(10) 0.0023(9) -0.0003(9)
C72 0.0236(14) 0.0412(17) 0.0283(14) 0.0073(12) 0.0041(11) -0.0014(12)
C73 0.0237(14) 0.061(2) 0.0314(15) 0.0178(15) 0.0081(12) -0.0009(14)
C74 0.0270(15) 0.063(2) 0.0467(19) 0.0303(17) 0.0028(13) -0.0149(15)
C75 0.0364(17) 0.048(2) 0.0473(19) 0.0163(16) -0.0038(14) -0.0223(15)
C76 0.0239(13) 0.0327(15) 0.0333(15) 0.0046(12) 0.0011(11) -0.0078(11)
Cl1 0.0410(5) 0.0787(7) 0.0482(5) -0.0053(4) 0.0134(4) 0.0009(4)
Cl2 0.0577(6) 0.0729(7) 0.0561(6) -0.0049(5) 0.0058(5) -0.0162(5)
Cl3 0.0746(7) 0.0507(5) 0.0755(7) -0.0081(5) 0.0369(6) -0.0082(5)
Cl4 0.0427(6) 0.0912(8) 0.1055(10) -0.0219(7) -0.0031(6) -0.0129(5)
C81 0.053(2) 0.045(2) 0.059(2) 0.0050(17) 0.0316(18) 0.0054(17)
C82 0.042(2) 0.043(2) 0.058(2) -0.0120(16) 0.0110(17) -0.0066(15)

loop_
_atom_type_symbol
_atom_type_description
_atom_type_scat_dispersion_real
_atom_type_scat_dispersion_imag
_atom_type_scat_source
C C 0.0033 0.0016 'International Tables Vol C Tables 4.2.6.8 and 6.1.1.4'
H H 0.0000 0.0000 'International Tables Vol C Tables 4.2.6.8 and 6.1.1.4'
N N 0.0061 0.0033 'International Tables Vol C Tables 4.2.6.8 and 6.1.1.4'
O O 0.0106 0.0060 'International Tables Vol C Tables 4.2.6.8 and 6.1.1.4'
P P 0.1023 0.0942 'International Tables Vol C Tables 4.2.6.8 and 6.1.1.4'
S S 0.1246 0.1234 'International Tables Vol C Tables 4.2.6.8 and 6.1.1.4'
Cl Cl 0.1484 0.1585 'International Tables Vol C Tables 4.2.6.8 and 6.1.1.4'
Ru Ru -1.2594 0.8363 'International Tables Vol C Tables 4.2.6.8 and 6.1.1.4'

loop_
_geom_angle_atom_site_label_1
_geom_angle_atom_site_label_2
_geom_angle_atom_site_label_3
_geom_angle
_geom_angle_site_symmetry_1
_geom_angle_site_symmetry_3
_geom_angle_publ_flag
C1 Ru1 C2 90.99(11) . . ?
C1 Ru1 N1 171.96(9) . . ?
C2 Ru1 N1 96.95(9) . . ?
C1 Ru1 P2 90.43(8) . . ?
C2 Ru1 P2 91.45(6) . . ?
N1 Ru1 P2 90.70(5) . . ?
C1 Ru1 P1 88.20(8) . . ?
C2 Ru1 P1 91.66(6) . . ?
N1 Ru1 P1 90.23(5) . . ?
P2 Ru1 P1 176.62(2) . . ?
C1 Ru1 S1 106.28(8) . . ?
C2 Ru1 S1 162.34(7) . . ?
N1 Ru1 S1 65.90(5) . . ?
P2 Ru1 S1 84.90(2) . . ?
P1 Ru1 S1 92.52(2) . . ?
C8 S1 Ru1 75.95(8) . . ?
C41 P1 C31 101.81(11) . . ?
C41 P1 C21 103.96(11) . . ?
C31 P1 C21 101.29(11) . . ?
C41 P1 Ru1 115.72(8) . . ?
C31 P1 Ru1 119.16(8) . . ?
C21 P1 Ru1 112.79(8) . . ?
C51 P2 C61 103.65(11) . . ?
C51 P2 C71 105.64(11) . . ?
C61 P2 C71 96.41(11) . . ?
C51 P2 Ru1 112.77(8) . . ?
C61 P2 Ru1 118.50(8) . . ?
C71 P2 Ru1 117.67(8) . . ?
C8 N1 C9 106.3(2) . . ?
C8 N1 Ru1 99.59(15) . . ?
C9 N1 Ru1 153.72(18) . . ?
C8 N2 C10 106.4(2) . . ?
C8 N2 C11 125.7(2) . . ?
C10 N2 C11 127.4(2) . . ?
O1 C1 Ru1 178.8(3) . . ?
C3 C2 C7 115.0(2) . . ?
C3 C2 Ru1 120.26(18) . . ?
C7 C2 Ru1 124.76(18) . . ?
C4 C3 C2 122.6(3) . . ?
C5 C4 C3 120.7(3) . . ?
C4 C5 C6 118.4(3) . . ?
C5 C6 C7 120.7(3) . . ?
C6 C7 C2 122.5(2) . . ?
N1 C8 N2 111.0(2) . . ?
N1 C8 S1 118.48(18) . . ?
N2 C8 S1 130.5(2) . . ?
C10 C9 N1 108.9(2) . . ?
C9 C10 N2 107.5(2) . . ?
C26 C21 C22 118.6(2) . . ?
C26 C21 P1 119.01(18) . . ?
C22 C21 P1 122.38(19) . . ?
C23 C22 C21 120.4(2) . . ?
C24 C23 C22 120.4(2) . . ?
C25 C24 C23 119.7(2) . . ?
C24 C25 C26 120.0(3) . . ?
C25 C26 C21 120.8(2) . . ?
C36 C31 C32 118.7(2) . . ?
C36 C31 P1 122.91(19) . . ?
C32 C31 P1 118.25(18) . . ?
C33 C32 C31 120.3(2) . . ?
C32 C33 C34 120.6(3) . . ?
C35 C34 C33 119.6(3) . . ?
C34 C35 C36 120.2(3) . . ?
C31 C36 C35 120.5(2) . . ?
C42 C41 C46 118.8(2) . . ?
C42 C41 P1 122.8(2) . . ?
C46 C41 P1 118.30(19) . . ?
C41 C42 C43 120.1(3) . . ?
C44 C43 C42 120.8(3) . . ?
C43 C44 C45 119.7(3) . . ?
C46 C45 C44 120.0(3) . . ?
C45 C46 C41 120.6(3) . . ?
C56 C51 C52 118.4(2) . . ?
C56 C51 P2 121.5(2) . . ?
C52 C51 P2 119.87(19) . . ?
C53 C52 C51 120.7(3) . . ?
C54 C53 C52 120.0(3) . . ?
C55 C54 C53 119.9(3) . . ?
C54 C55 C56 120.5(3) . . ?
C55 C56 C51 120.3(3) . . ?
C62 C61 C66 118.4(2) . . ?
C62 C61 P2 123.05(19) . . ?
C66 C61 P2 118.3(2) . . ?
C61 C62 C63 120.8(3) . . ?
C64 C63 C62 119.8(3) . . ?
C63 C64 C65 120.3(3) . . ?
C66 C65 C64 119.9(3) . . ?
C65 C66 C61 120.8(3) . . ?
C76 C71 C72 118.7(2) . . ?
C76 C71 P2 125.1(2) . . ?
C72 C71 P2 116.2(2) . . ?
C73 C72 C71 120.5(3) . . ?
C74 C73 C72 120.3(3) . . ?
C73 C74 C75 119.7(3) . . ?
C74 C75 C76 120.8(3) . . ?
C71 C76 C75 120.1(3) . . ?
Cl2 C81 Cl1 111.5(2) . . ?
Cl3 C82 Cl4 112.6(2) . . ?

loop_
_geom_bond_atom_site_label_1
_geom_bond_atom_site_label_2
_geom_bond_distance
_geom_bond_site_symmetry_2
_geom_bond_publ_flag
Ru1 C1 1.821(2) . ?
Ru1 C2 2.077(2) . ?
Ru1 N1 2.189(2) . ?
Ru1 P2 2.3663(6) . ?
Ru1 P1 2.3802(6) . ?
Ru1 S1 2.5954(6) . ?
S1 C8 1.718(2) . ?
P1 C41 1.828(2) . ?
P1 C31 1.832(2) . ?
P1 C21 1.837(2) . ?
P2 C51 1.823(2) . ?
P2 C61 1.829(3) . ?
P2 C71 1.840(2) . ?
N1 C8 1.328(3) . ?
N1 C9 1.383(3) . ?
N2 C8 1.357(3) . ?
N2 C10 1.381(3) . ?
N2 C11 1.452(3) . ?
C1 O1 1.160(3) . ?
C2 C3 1.398(4) . ?
C2 C7 1.408(3) . ?
C3 C4 1.390(4) . ?
C4 C5 1.378(4) . ?
C5 C6 1.380(4) . ?
C6 C7 1.386(4) . ?
C9 C10 1.350(4) . ?
C21 C26 1.393(3) . ?
C21 C22 1.394(3) . ?
C22 C23 1.389(4) . ?
C23 C24 1.384(4) . ?
C24 C25 1.384(4) . ?
C25 C26 1.388(4) . ?
C31 C36 1.388(3) . ?
C31 C32 1.398(3) . ?
C32 C33 1.379(4) . ?
C33 C34 1.385(4) . ?
C34 C35 1.376(4) . ?
C35 C36 1.393(4) . ?
C41 C42 1.384(4) . ?
C41 C46 1.399(4) . ?
C42 C43 1.391(4) . ?
C43 C44 1.371(5) . ?
C44 C45 1.386(5) . ?
C45 C46 1.383(4) . ?
C51 C56 1.395(4) . ?
C51 C52 1.395(4) . ?
C52 C53 1.388(4) . ?
C53 C54 1.378(4) . ?
C54 C55 1.378(5) . ?
C55 C56 1.386(4) . ?
C61 C62 1.380(4) . ?
C61 C66 1.405(4) . ?
C62 C63 1.394(4) . ?
C63 C64 1.379(4) . ?
C64 C65 1.379(4) . ?
C65 C66 1.379(4) . ?
C71 C76 1.384(4) . ?
C71 C72 1.401(4) . ?
C72 C73 1.384(4) . ?
C73 C74 1.374(5) . ?
C74 C75 1.376(5) . ?
C75 C76 1.392(4) . ?
Cl1 C81 1.754(4) . ?
Cl2 C81 1.752(4) . ?
Cl3 C82 1.747(4) . ?
Cl4 C82 1.751(4) . ?

loop_
_geom_torsion_atom_site_label_1
_geom_torsion_atom_site_label_2
_geom_torsion_atom_site_label_3
_geom_torsion_atom_site_label_4
_geom_torsion
_geom_torsion_site_symmetry_1
_geom_torsion_site_symmetry_2
_geom_torsion_site_symmetry_3
_geom_torsion_site_symmetry_4
_geom_torsion_publ_flag
C1 Ru1 S1 C8 -179.44(11) . . . . ?
C2 Ru1 S1 C8 12.9(2) . . . . ?
N1 Ru1 S1 C8 -1.45(10) . . . . ?
P2 Ru1 S1 C8 91.60(8) . . . . ?
P1 Ru1 S1 C8 -90.58(8) . . . . ?
C1 Ru1 P1 C41 156.40(12) . . . . ?
C2 Ru1 P1 C41 -112.66(11) . . . . ?
N1 Ru1 P1 C41 -15.71(10) . . . . ?
P2 Ru1 P1 C41 90.2(4) . . . . ?
S1 Ru1 P1 C41 50.18(9) . . . . ?
C1 Ru1 P1 C31 -81.66(12) . . . . ?
C2 Ru1 P1 C31 9.28(11) . . . . ?
N1 Ru1 P1 C31 106.24(10) . . . . ?
P2 Ru1 P1 C31 -147.8(4) . . . . ?
S1 Ru1 P1 C31 172.12(9) . . . . ?
C1 Ru1 P1 C21 36.87(12) . . . . ?
C2 Ru1 P1 C21 127.80(11) . . . . ?
N1 Ru1 P1 C21 -135.24(10) . . . . ?
P2 Ru1 P1 C21 -29.3(4) . . . . ?
S1 Ru1 P1 C21 -69.36(8) . . . . ?
C1 Ru1 P2 C51 -172.96(12) . . . . ?
C2 Ru1 P2 C51 96.04(11) . . . . ?
N1 Ru1 P2 C51 -0.93(10) . . . . ?
P1 Ru1 P2 C51 -106.9(4) . . . . ?
S1 Ru1 P2 C51 -66.66(9) . . . . ?
C1 Ru1 P2 C61 -51.70(12) . . . . ?
C2 Ru1 P2 C61 -142.69(11) . . . . ?
N1 Ru1 P2 C61 120.34(11) . . . . ?
P1 Ru1 P2 C61 14.4(4) . . . . ?
S1 Ru1 P2 C61 54.61(9) . . . . ?
C1 Ru1 P2 C71 63.65(13) . . . . ?
C2 Ru1 P2 C71 -27.34(12) . . . . ?
N1 Ru1 P2 C71 -124.31(11) . . . . ?
P1 Ru1 P2 C71 129.7(4) . . . . ?
S1 Ru1 P2 C71 169.96(10) . . . . ?
C1 Ru1 N1 C8 15.8(7) . . . . ?
C2 Ru1 N1 C8 -173.79(15) . . . . ?
P2 Ru1 N1 C8 -82.25(14) . . . . ?
P1 Ru1 N1 C8 94.51(14) . . . . ?
S1 Ru1 N1 C8 1.85(12) . . . . ?
C1 Ru1 N1 C9 -174.7(6) . . . . ?
C2 Ru1 N1 C9 -4.3(4) . . . . ?
P2 Ru1 N1 C9 87.3(4) . . . . ?
P1 Ru1 N1 C9 -96.0(4) . . . . ?
S1 Ru1 N1 C9 171.4(4) . . . . ?
C2 Ru1 C1 O1 -33(12) . . . . ?
N1 Ru1 C1 O1 137(11) . . . . ?
P2 Ru1 C1 O1 -125(12) . . . . ?
P1 Ru1 C1 O1 58(12) . . . . ?
S1 Ru1 C1 O1 150(12) . . . . ?
C1 Ru1 C2 C3 158.7(2) . . . . ?
N1 Ru1 C2 C3 -20.0(2) . . . . ?
P2 Ru1 C2 C3 -110.83(19) . . . . ?
P1 Ru1 C2 C3 70.48(19) . . . . ?
S1 Ru1 C2 C3 -33.2(3) . . . . ?
C1 Ru1 C2 C7 -20.5(2) . . . . ?
N1 Ru1 C2 C7 160.8(2) . . . . ?
P2 Ru1 C2 C7 69.9(2) . . . . ?
P1 Ru1 C2 C7 -108.77(19) . . . . ?
S1 Ru1 C2 C7 147.58(17) . . . . ?
C7 C2 C3 C4 0.5(4) . . . . ?
Ru1 C2 C3 C4 -178.8(2) . . . . ?
C2 C3 C4 C5 -0.3(4) . . . . ?
C3 C4 C5 C6 -0.6(4) . . . . ?
C4 C5 C6 C7 1.2(4) . . . . ?
C5 C6 C7 C2 -0.9(4) . . . . ?
C3 C2 C7 C6 0.1(4) . . . . ?
Ru1 C2 C7 C6 179.40(19) . . . . ?
C9 N1 C8 N2 0.0(3) . . . . ?
Ru1 N1 C8 N2 175.16(16) . . . . ?
C9 N1 C8 S1 -178.09(16) . . . . ?
Ru1 N1 C8 S1 -2.9(2) . . . . ?
C10 N2 C8 N1 0.2(3) . . . . ?
C11 N2 C8 N1 -172.1(2) . . . . ?
C10 N2 C8 S1 178.0(2) . . . . ?
C11 N2 C8 S1 5.7(4) . . . . ?
Ru1 S1 C8 N1 2.49(17) . . . . ?
Ru1 S1 C8 N2 -175.1(2) . . . . ?
C8 N1 C9 C10 -0.2(3) . . . . ?
Ru1 N1 C9 C10 -169.4(3) . . . . ?
N1 C9 C10 N2 0.3(3) . . . . ?
C8 N2 C10 C9 -0.3(3) . . . . ?
C11 N2 C10 C9 171.8(3) . . . . ?
C41 P1 C21 C26 -80.3(2) . . . . ?
C31 P1 C21 C26 174.37(19) . . . . ?
Ru1 P1 C21 C26 45.9(2) . . . . ?
C41 P1 C21 C22 100.5(2) . . . . ?
C31 P1 C21 C22 -4.9(2) . . . . ?
Ru1 P1 C21 C22 -133.39(18) . . . . ?
C26 C21 C22 C23 -1.7(4) . . . . ?
P1 C21 C22 C23 177.55(19) . . . . ?
C21 C22 C23 C24 1.0(4) . . . . ?
C22 C23 C24 C25 1.2(4) . . . . ?
C23 C24 C25 C26 -2.7(4) . . . . ?
C24 C25 C26 C21 2.0(4) . . . . ?
C22 C21 C26 C25 0.2(4) . . . . ?
P1 C21 C26 C25 -179.1(2) . . . . ?
C41 P1 C31 C36 -8.5(2) . . . . ?
C21 P1 C31 C36 98.6(2) . . . . ?
Ru1 P1 C31 C36 -137.12(19) . . . . ?
C41 P1 C31 C32 175.47(19) . . . . ?
C21 P1 C31 C32 -77.5(2) . . . . ?
Ru1 P1 C31 C32 46.8(2) . . . . ?
C36 C31 C32 C33 -0.2(4) . . . . ?
P1 C31 C32 C33 176.0(2) . . . . ?
C31 C32 C33 C34 0.7(4) . . . . ?
C32 C33 C34 C35 -0.2(4) . . . . ?
C33 C34 C35 C36 -0.6(4) . . . . ?
C32 C31 C36 C35 -0.7(4) . . . . ?
P1 C31 C36 C35 -176.7(2) . . . . ?
C34 C35 C36 C31 1.1(4) . . . . ?
C31 P1 C41 C42 114.7(2) . . . . ?
C21 P1 C41 C42 9.8(2) . . . . ?
Ru1 P1 C41 C42 -114.5(2) . . . . ?
C31 P1 C41 C46 -62.9(2) . . . . ?
C21 P1 C41 C46 -167.83(19) . . . . ?
Ru1 P1 C41 C46 67.9(2) . . . . ?
C46 C41 C42 C43 1.3(4) . . . . ?
P1 C41 C42 C43 -176.3(2) . . . . ?
C41 C42 C43 C44 -1.0(4) . . . . ?
C42 C43 C44 C45 0.2(5) . . . . ?
C43 C44 C45 C46 0.2(4) . . . . ?
C44 C45 C46 C41 0.1(4) . . . . ?
C42 C41 C46 C45 -0.8(4) . . . . ?
P1 C41 C46 C45 176.8(2) . . . . ?
C61 P2 C51 C56 -21.9(2) . . . . ?
C71 P2 C51 C56 -122.6(2) . . . . ?
Ru1 P2 C51 C56 107.5(2) . . . . ?
C61 P2 C51 C52 164.0(2) . . . . ?
C71 P2 C51 C52 63.2(2) . . . . ?
Ru1 P2 C51 C52 -66.6(2) . . . . ?
C56 C51 C52 C53 4.0(4) . . . . ?
P2 C51 C52 C53 178.26(19) . . . . ?
C51 C52 C53 C54 -2.7(4) . . . . ?
C52 C53 C54 C55 -0.6(4) . . . . ?
C53 C54 C55 C56 2.4(4) . . . . ?
C54 C55 C56 C51 -1.1(4) . . . . ?
C52 C51 C56 C55 -2.1(4) . . . . ?
P2 C51 C56 C55 -176.3(2) . . . . ?
C51 P2 C61 C62 128.6(2) . . . . ?
C71 P2 C61 C62 -123.6(2) . . . . ?
Ru1 P2 C61 C62 2.8(3) . . . . ?
C51 P2 C61 C66 -57.4(2) . . . . ?
C71 P2 C61 C66 50.5(2) . . . . ?
Ru1 P2 C61 C66 176.80(17) . . . . ?
C66 C61 C62 C63 -0.2(4) . . . . ?
P2 C61 C62 C63 173.8(2) . . . . ?
C61 C62 C63 C64 -0.7(5) . . . . ?
C62 C63 C64 C65 1.4(5) . . . . ?
C63 C64 C65 C66 -1.2(5) . . . . ?
C64 C65 C66 C61 0.2(4) . . . . ?
C62 C61 C66 C65 0.4(4) . . . . ?
P2 C61 C66 C65 -173.9(2) . . . . ?
C51 P2 C71 C76 -17.1(3) . . . . ?
C61 P2 C71 C76 -123.3(2) . . . . ?
Ru1 P2 C71 C76 109.8(2) . . . . ?
C51 P2 C71 C72 160.5(2) . . . . ?
C61 P2 C71 C72 54.4(2) . . . . ?
Ru1 P2 C71 C72 -72.6(2) . . . . ?
C76 C71 C72 C73 0.0(4) . . . . ?
P2 C71 C72 C73 -177.8(2) . . . . ?
C71 C72 C73 C74 -0.2(4) . . . . ?
C72 C73 C74 C75 0.4(5) . . . . ?
C73 C74 C75 C76 -0.5(5) . . . . ?
C72 C71 C76 C75 -0.1(4) . . . . ?
P2 C71 C76 C75 177.5(2) . . . . ?
C74 C75 C76 C71 0.3(5) . . . . ?
